data_7045132
loop_
_publ_author_name
'Anwar, Muhammad U.'
'Al-Harrasi, Ahmed'
'Gavey, Emma L.'
'Pilkington, Melanie'
'Rawson, Jeremy M.'
'Thompson, Laurence K.'

_publ_section_title
;
 A new nitrogen rich open chain diazine ligand system: synthesis
 coordination chemistry and magneto-structural studies.
;
_journal_issue 8
_journal_name_full 'Dalton transactions (Cambridge, England : 2003)'
_journal_page_first 2511
_journal_page_last 2521
_journal_paper_doi 10.1039/c7dt03845c
_journal_volume 47
_journal_year 2018
_chemical_formula_moiety 'C24 H16 Cu3 N12 O14'
_chemical_formula_sum 'C24 H16 Cu3 N12 O14'
_chemical_formula_weight 887.11
_space_group_crystal_system monoclinic
_space_group_IT_number 15
_space_group_name_Hall '-C 2yc'
_space_group_name_H-M_alt 'C 1 2/c 1'
_symmetry_space_group_name_Hall '-C 2yc'
_symmetry_space_group_name_H-M 'C 1 2/c 1'
_atom_sites_solution_hydrogens geom
_atom_sites_solution_primary intrinsic
_atom_sites_solution_secondary difmap
_audit_creation_method SHELXL-2014/7
_audit_update_record
;
2017-11-11 deposited with the CCDC.
2017-12-21 downloaded from the CCDC.
;
_cell_angle_alpha 90
_cell_angle_beta 98.110(2)
_cell_angle_gamma 90
_cell_formula_units_Z 4
_cell_length_a 15.0153(7)
_cell_length_b 14.1311(7)
_cell_length_c 14.3905(7)
_cell_measurement_reflns_used 9813
_cell_measurement_temperature 173(2)
_cell_measurement_theta_max 30.53
_cell_measurement_theta_min 3.22
_cell_volume 3022.9(3)
_computing_cell_refinement 'Bruker SAINT'
_computing_data_collection 'Bruker APEX2'
_computing_data_reduction 'Bruker SAINT'
_computing_molecular_graphics 'Bruker SHELXTL'
_computing_publication_material 'Bruker SHELXTL'
_computing_structure_refinement 'SHELXL-2013 (Sheldrick 2013)'
_computing_structure_solution 'SHELXS-97 (Sheldrick 2008)'
_diffrn_ambient_temperature 173(2)
_diffrn_measured_fraction_theta_full 0.998
_diffrn_measured_fraction_theta_max 0.998
_diffrn_measurement_device_type 'APEX2 with Photon 100 detector'
_diffrn_measurement_method 'phi and omega scans'
_diffrn_radiation_type MoK\a
_diffrn_radiation_wavelength 0.71073
_diffrn_reflns_av_R_equivalents 0.0955
_diffrn_reflns_av_unetI/netI 0.0329
_diffrn_reflns_Laue_measured_fraction_full 0.998
_diffrn_reflns_Laue_measured_fraction_max 0.998
_diffrn_reflns_limit_h_max 18
_diffrn_reflns_limit_h_min -18
_diffrn_reflns_limit_k_max 17
_diffrn_reflns_limit_k_min -17
_diffrn_reflns_limit_l_max 17
_diffrn_reflns_limit_l_min -17
_diffrn_reflns_number 31170
_diffrn_reflns_point_group_measured_fraction_full 0.998
_diffrn_reflns_point_group_measured_fraction_max 0.998
_diffrn_reflns_theta_full 25.242
_diffrn_reflns_theta_max 26.365
_diffrn_reflns_theta_min 2.883
_diffrn_source 'fine focus sealed tube'
_exptl_absorpt_coefficient_mu 2.185
_exptl_absorpt_correction_T_max 0.7461
_exptl_absorpt_correction_T_min 0.5773
_exptl_absorpt_correction_type multi-scan
_exptl_absorpt_process_details sadabs
_exptl_crystal_colour green
_exptl_crystal_density_diffrn 1.949
_exptl_crystal_description block
_exptl_crystal_F_000 1772
_exptl_crystal_size_max 0.321
_exptl_crystal_size_mid 0.100
_exptl_crystal_size_min 0.085
_refine_diff_density_max 0.756
_refine_diff_density_min -0.542
_refine_diff_density_rms 0.098
_refine_ls_extinction_method none
_refine_ls_goodness_of_fit_ref 1.086
_refine_ls_hydrogen_treatment constr
_refine_ls_matrix_type full
_refine_ls_number_parameters 250
_refine_ls_number_reflns 3079
_refine_ls_number_restraints 7
_refine_ls_restrained_S_all 1.087
_refine_ls_R_factor_all 0.0421
_refine_ls_R_factor_gt 0.0354
_refine_ls_shift/su_max 0.001
_refine_ls_shift/su_mean 0.000
_refine_ls_structure_factor_coef Fsqd
_refine_ls_weighting_details 'w=1/[\s^2^(Fo^2^)+(0.0480P)^2^+9.8405P] where P=(Fo^2^+2Fc^2^)/3'
_refine_ls_weighting_scheme calc
_refine_ls_wR_factor_gt 0.0903
_refine_ls_wR_factor_ref 0.0978
_reflns_Friedel_coverage 0.000
_reflns_number_gt 2742
_reflns_number_total 3079
_reflns_threshold_expression 'I > 2\s(I)'
_cod_data_source_file c7dt03845c2.cif
_cod_data_source_block complex3
_cod_depositor_comments 'Adding full bibliography for 7045131--7045135.cif.'
_cod_database_code 7045132
_shelx_shelxl_version_number 2014/7
_shelx_space_group_comment
;
The symmetry employed for this shelxl refinement is uniquely defined
by the following loop, which should always be used as a source of
symmetry information in preference to the above space-group names.
They are only intended as comments.
;
_exptl_absorpt_special_details
;
SADABS 2016/2 Bruker AXS Madison WI USA
;

loop_
_space_group_symop_operation_xyz
'x, y, z'
'-x, y, -z+1/2'
'x+1/2, y+1/2, z'
'-x+1/2, y+1/2, -z+1/2'
'-x, -y, -z'
'x, -y, z-1/2'
'-x+1/2, -y+1/2, -z'
'x+1/2, -y+1/2, z-1/2'

loop_
_atom_site_label
_atom_site_type_symbol
_atom_site_fract_x
_atom_site_fract_y
_atom_site_fract_z
_atom_site_U_iso_or_equiv
_atom_site_adp_type
_atom_site_occupancy
_atom_site_site_symmetry_order
_atom_site_calc_flag
_atom_site_refinement_flags_posn
_atom_site_refinement_flags_adp
_atom_site_refinement_flags_occupancy
_atom_site_disorder_assembly
_atom_site_disorder_group
Cu1 Cu 0.27516(2) 0.55784(2) 0.59513(2) 0.01950(12) Uani 1 1 d . . . . .
Cu2 Cu 0.5000 0.35524(3) 0.7500 0.01995(14) Uani 1 2 d S T P . .
O1 O 0.26599(13) 0.40823(15) 0.58522(13) 0.0235(4) Uani 1 1 d . . . . .
O2 O 0.02998(17) 0.6083(2) 0.4886(2) 0.0567(8) Uani 1 1 d . . . . .
O3 O 0.10530(17) 0.55841(19) 0.62014(17) 0.0391(6) Uani 1 1 d . . . . .
O4 O 0.17492(14) 0.59397(16) 0.50201(14) 0.0264(5) Uani 1 1 d . . . . .
O5 O 0.34967(15) 0.55899(19) 0.47368(16) 0.0380(6) Uani 0.333(8) 1 d D . P A 1
N6 N 0.4230(12) 0.6036(17) 0.4776(11) 0.0287(10) Uani 0.333(8) 1 d D . P A 1
O6 O 0.4735(11) 0.6102(13) 0.5531(11) 0.0457(17) Uani 0.333(8) 1 d D . P A 1
O7 O 0.4517(7) 0.6444(9) 0.4119(6) 0.0455(12) Uani 0.333(8) 1 d D . P A 1
O5A O 0.34967(15) 0.55899(19) 0.47368(16) 0.0380(6) Uani 0.667(8) 1 d D . P A 2
N6A N 0.4275(6) 0.5963(9) 0.4844(6) 0.0287(10) Uani 0.667(8) 1 d D . P A 2
O6A O 0.4537(5) 0.6363(6) 0.5606(5) 0.0457(17) Uani 0.667(8) 1 d D . P A 2
O7A O 0.4712(3) 0.5920(5) 0.4174(3) 0.0455(12) Uani 0.667(8) 1 d D . P A 2
N1 N 0.29796(16) 0.68229(17) 0.66814(16) 0.0208(5) Uani 1 1 d . . . . .
N2 N 0.36496(15) 0.51672(16) 0.69679(16) 0.0180(5) Uani 1 1 d . . . . .
N3 N 0.38909(15) 0.42345(16) 0.70031(16) 0.0186(5) Uani 1 1 d . . . . .
N4 N 0.42587(15) 0.24981(16) 0.70039(16) 0.0193(5) Uani 1 1 d . . . . .
N5 N 0.09942(18) 0.5870(2) 0.53764(19) 0.0302(6) Uani 1 1 d . . . . .
C1 C 0.34827(18) 0.26891(19) 0.64576(18) 0.0184(5) Uani 1 1 d . . . . .
C2 C 0.2943(2) 0.1963(2) 0.60586(19) 0.0230(6) Uani 1 1 d . . . . .
H2 H 0.2382 0.2088 0.5685 0.028 Uiso 1 1 calc R U . . .
C3 C 0.3254(2) 0.1039(2) 0.6224(2) 0.0248(6) Uani 1 1 d . . . . .
H3 H 0.2900 0.0526 0.5951 0.030 Uiso 1 1 calc R U . . .
C4 C 0.4065(2) 0.0853(2) 0.6778(2) 0.0229(6) Uani 1 1 d . . . . .
H4 H 0.4276 0.0223 0.6880 0.028 Uiso 1 1 calc R U . . .
C5 C 0.45610(18) 0.16178(19) 0.71798(19) 0.0193(5) Uani 1 1 d . . . . .
C6 C 0.33083(18) 0.37365(19) 0.63904(19) 0.0191(5) Uani 1 1 d . . . . .
C7 C 0.39695(18) 0.5763(2) 0.75964(19) 0.0194(5) Uani 1 1 d . . . . .
H7 H 0.4389 0.5592 0.8127 0.023 Uiso 1 1 calc R U . . .
C8 C 0.36386(18) 0.6727(2) 0.74343(19) 0.0204(5) Uani 1 1 d . . . . .
C9 C 0.3962(2) 0.7492(2) 0.7983(2) 0.0249(6) Uani 1 1 d . . . . .
H9 H 0.4421 0.7411 0.8503 0.030 Uiso 1 1 calc R U . . .
C10 C 0.3601(2) 0.8384(2) 0.7755(2) 0.0287(7) Uani 1 1 d . . . . .
H10 H 0.3810 0.8922 0.8117 0.034 Uiso 1 1 calc R U . . .
C11 C 0.2936(2) 0.8475(2) 0.6999(2) 0.0286(7) Uani 1 1 d . . . . .
H11 H 0.2682 0.9078 0.6833 0.034 Uiso 1 1 calc R U . . .
C12 C 0.2640(2) 0.7679(2) 0.6478(2) 0.0258(6) Uani 1 1 d . . . . .
H12 H 0.2178 0.7749 0.5958 0.031 Uiso 1 1 calc R U . . .

loop_
_atom_site_aniso_label
_atom_site_aniso_U_11
_atom_site_aniso_U_22
_atom_site_aniso_U_33
_atom_site_aniso_U_23
_atom_site_aniso_U_13
_atom_site_aniso_U_12
Cu1 0.0229(2) 0.0179(2) 0.01710(19) 0.00118(12) 0.00091(13) 0.00294(12)
Cu2 0.0195(2) 0.0111(2) 0.0279(3) 0.000 -0.00148(18) 0.000
O1 0.0286(11) 0.0201(10) 0.0196(10) 0.0013(8) -0.0042(8) 0.0015(8)
O2 0.0274(13) 0.075(2) 0.0641(19) 0.0175(16) -0.0066(12) 0.0115(13)
O3 0.0357(13) 0.0563(17) 0.0270(12) 0.0028(11) 0.0103(10) -0.0014(11)
O4 0.0251(11) 0.0322(12) 0.0220(10) 0.0057(9) 0.0037(8) 0.0048(9)
O5 0.0239(11) 0.0628(17) 0.0264(12) -0.0033(11) 0.0012(9) -0.0002(11)
N6 0.0282(16) 0.036(2) 0.0222(17) 0.0053(15) 0.0048(13) 0.0084(15)
O6 0.056(4) 0.057(5) 0.0271(18) -0.019(2) 0.016(2) -0.021(3)
O7 0.041(2) 0.075(4) 0.0250(15) -0.003(2) 0.0198(15) 0.002(2)
O5A 0.0239(11) 0.0628(17) 0.0264(12) -0.0033(11) 0.0012(9) -0.0002(11)
N6A 0.0282(16) 0.036(2) 0.0222(17) 0.0053(15) 0.0048(13) 0.0084(15)
O6A 0.056(4) 0.057(5) 0.0271(18) -0.019(2) 0.016(2) -0.021(3)
O7A 0.041(2) 0.075(4) 0.0250(15) -0.003(2) 0.0198(15) 0.002(2)
N1 0.0245(12) 0.0191(12) 0.0193(11) 0.0013(9) 0.0044(9) 0.0023(9)
N2 0.0196(11) 0.0152(11) 0.0201(11) 0.0018(9) 0.0055(9) 0.0019(9)
N3 0.0206(11) 0.0137(11) 0.0215(11) 0.0006(9) 0.0029(9) 0.0011(9)
N4 0.0216(11) 0.0148(11) 0.0213(11) -0.0003(9) 0.0029(9) -0.0003(9)
N5 0.0268(13) 0.0320(15) 0.0321(14) -0.0012(11) 0.0050(11) 0.0033(11)
C1 0.0211(13) 0.0150(13) 0.0193(13) 0.0012(10) 0.0038(10) 0.0003(10)
C2 0.0281(14) 0.0228(15) 0.0177(13) 0.0005(11) 0.0015(11) -0.0020(12)
C3 0.0342(16) 0.0190(14) 0.0206(14) -0.0004(11) 0.0021(12) -0.0084(12)
C4 0.0301(15) 0.0146(13) 0.0243(14) -0.0012(11) 0.0047(11) -0.0002(11)
C5 0.0225(14) 0.0158(13) 0.0209(13) -0.0003(10) 0.0075(11) -0.0011(10)
C6 0.0221(13) 0.0175(13) 0.0184(13) 0.0010(10) 0.0053(10) -0.0002(10)
C7 0.0226(13) 0.0173(13) 0.0183(13) -0.0011(10) 0.0027(10) 0.0023(10)
C8 0.0229(13) 0.0184(14) 0.0210(13) 0.0015(10) 0.0071(10) 0.0018(11)
C9 0.0261(14) 0.0224(15) 0.0266(14) -0.0021(11) 0.0052(11) 0.0007(12)
C10 0.0355(17) 0.0211(15) 0.0316(16) -0.0049(12) 0.0123(13) -0.0007(12)
C11 0.0412(17) 0.0154(14) 0.0320(16) 0.0054(12) 0.0144(13) 0.0058(12)
C12 0.0316(15) 0.0228(15) 0.0239(14) 0.0059(11) 0.0073(12) 0.0067(12)

loop_
_atom_type_symbol
_atom_type_description
_atom_type_scat_dispersion_real
_atom_type_scat_dispersion_imag
_atom_type_scat_source
C C 0.0033 0.0016 'International Tables Vol C Tables 4.2.6.8 and 6.1.1.4'
H H 0.0000 0.0000 'International Tables Vol C Tables 4.2.6.8 and 6.1.1.4'
Cu Cu 0.3201 1.2651 'International Tables Vol C Tables 4.2.6.8 and 6.1.1.4'
N N 0.0061 0.0033 'International Tables Vol C Tables 4.2.6.8 and 6.1.1.4'
O O 0.0106 0.0060 'International Tables Vol C Tables 4.2.6.8 and 6.1.1.4'

loop_
_geom_angle_atom_site_label_1
_geom_angle_atom_site_label_2
_geom_angle_atom_site_label_3
_geom_angle
_geom_angle_site_symmetry_1
_geom_angle_site_symmetry_3
N2 Cu1 O4 173.37(9) . .
N2 Cu1 N1 79.75(9) . .
O4 Cu1 N1 100.69(9) . .
N2 Cu1 O1 77.48(9) . .
O4 Cu1 O1 100.33(9) . .
N1 Cu1 O1 153.20(8) . .
N2 Cu1 O5A 102.96(9) . .
O4 Cu1 O5A 83.18(9) . .
N1 Cu1 O5A 109.45(10) . .
O1 Cu1 O5A 89.40(9) . .
N2 Cu1 O5 102.96(9) . .
O4 Cu1 O5 83.18(9) . .
N1 Cu1 O5 109.45(10) . .
O1 Cu1 O5 89.40(9) . .
N4 Cu2 N4 79.30(14) 2_656 .
N4 Cu2 N3 80.21(9) 2_656 2_656
N4 Cu2 N3 157.50(10) . 2_656
N4 Cu2 N3 157.50(10) 2_656 .
N4 Cu2 N3 80.21(9) . .
N3 Cu2 N3 121.39(14) 2_656 .
C6 O1 Cu1 108.01(17) . .
N5 O4 Cu1 109.85(17) . .
N6 O5 Cu1 120.4(8) . .
O7 N6 O6 113.6(14) . .
O7 N6 O5 126.5(15) . .
O6 N6 O5 119.9(15) . .
N6A O5A Cu1 117.9(4) . .
O7A N6A O6A 124.7(7) . .
O7A N6A O5A 117.5(7) . .
O6A N6A O5A 117.8(7) . .
C12 N1 C8 118.5(3) . .
C12 N1 Cu1 129.5(2) . .
C8 N1 Cu1 111.73(18) . .
C7 N2 N3 122.6(2) . .
C7 N2 Cu1 119.29(19) . .
N3 N2 Cu1 118.09(17) . .
C6 N3 N2 109.6(2) . .
C6 N3 Cu2 114.78(18) . .
N2 N3 Cu2 133.79(18) . .
C5 N4 C1 122.9(2) . .
C5 N4 Cu2 118.99(18) . .
C1 N4 Cu2 117.99(18) . .
O2 N5 O3 125.1(3) . .
O2 N5 O4 118.3(3) . .
O3 N5 O4 116.6(3) . .
N4 C1 C2 120.4(3) . .
N4 C1 C6 111.5(2) . .
C2 C1 C6 128.2(3) . .
C1 C2 C3 117.5(3) . .
C1 C2 H2 121.2 . .
C3 C2 H2 121.2 . .
C4 C3 C2 121.5(3) . .
C4 C3 H3 119.3 . .
C2 C3 H3 119.3 . .
C3 C4 C5 117.9(3) . .
C3 C4 H4 121.0 . .
C5 C4 H4 121.0 . .
N4 C5 C4 119.8(3) . .
N4 C5 C5 111.25(15) . 2_656
C4 C5 C5 128.97(17) . 2_656
O1 C6 N3 125.1(3) . .
O1 C6 C1 122.4(2) . .
N3 C6 C1 112.4(2) . .
N2 C7 C8 114.6(2) . .
N2 C7 H7 122.7 . .
C8 C7 H7 122.7 . .
N1 C8 C9 122.0(3) . .
N1 C8 C7 114.4(2) . .
C9 C8 C7 123.6(3) . .
C8 C9 C10 118.5(3) . .
C8 C9 H9 120.7 . .
C10 C9 H9 120.7 . .
C11 C10 C9 119.2(3) . .
C11 C10 H10 120.4 . .
C9 C10 H10 120.4 . .
C10 C11 C12 119.5(3) . .
C10 C11 H11 120.3 . .
C12 C11 H11 120.3 . .
N1 C12 C11 122.3(3) . .
N1 C12 H12 118.9 . .
C11 C12 H12 118.9 . .

loop_
_geom_bond_atom_site_label_1
_geom_bond_atom_site_label_2
_geom_bond_distance
_geom_bond_site_symmetry_2
Cu1 N2 1.934(2) .
Cu1 O4 1.937(2) .
Cu1 N1 2.053(2) .
Cu1 O1 2.122(2) .
Cu1 O5A 2.204(2) .
Cu1 O5 2.204(2) .
Cu2 N4 1.935(2) 2_656
Cu2 N4 1.935(2) .
Cu2 N3 1.969(2) 2_656
Cu2 N3 1.969(2) .
O1 C6 1.255(3) .
O2 N5 1.212(4) .
O3 N5 1.245(4) .
O4 N5 1.312(3) .
O5 N6 1.263(13) .
N6 O7 1.235(14) .
N6 O6 1.238(14) .
O5A N6A 1.271(7) .
N6A O7A 1.242(8) .
N6A O6A 1.247(8) .
N1 C12 1.330(4) .
N1 C8 1.367(4) .
N2 C7 1.279(4) .
N2 N3 1.366(3) .
N3 C6 1.349(4) .
N4 C5 1.336(4) .
N4 C1 1.338(4) .
C1 C2 1.381(4) .
C1 C6 1.504(4) .
C2 C3 1.397(4) .
C2 H2 0.9500 .
C3 C4 1.382(4) .
C3 H3 0.9500 .
C4 C5 1.392(4) .
C4 H4 0.9500 .
C5 C5 1.498(5) 2_656
C7 C8 1.457(4) .
C7 H7 0.9500 .
C8 C9 1.386(4) .
C9 C10 1.392(4) .
C9 H9 0.9500 .
C10 C11 1.375(5) .
C10 H10 0.9500 .
C11 C12 1.390(4) .
C11 H11 0.9500 .
C12 H12 0.9500 .
